data_7006519
loop_
_publ_author_name
'Garc\'ia-Rodr\'iguez, Ra\'ul'
'Miguel, Daniel'

_publ_section_title
;
 Molybdenum carbonyl complexes with pyridylimino acidato ligands.
;
_journal_issue 9
_journal_name_full 'Dalton transactions (Cambridge, England : 2003)'
_journal_page_first 1218
_journal_page_last 1225
_journal_paper_doi 10.1039/b511637f
_journal_year 2006
_chemical_formula_sum 'C17.1 H10.2 Cl0.2 Mo N2 O6'
_chemical_formula_weight 442.70
_chemical_name_systematic
;
?
;
_space_group_IT_number 15
_symmetry_cell_setting monoclinic
_symmetry_space_group_name_Hall '-C 2yc'
_symmetry_space_group_name_H-M 'C 1 2/c 1'
_atom_sites_solution_hydrogens geom
_atom_sites_solution_primary direct
_atom_sites_solution_secondary difmap
_audit_creation_method SHELXL-97
_cell_angle_alpha 90.00
_cell_angle_beta 102.79(2)
_cell_angle_gamma 90.00
_cell_formula_units_Z 8
_cell_length_a 24.17(3)
_cell_length_b 10.648(11)
_cell_length_c 16.561(17)
_cell_measurement_temperature 296(2)
_cell_volume 4156(8)
_computing_cell_refinement 'Bruker SMART'
_computing_data_collection 'Bruker SMART'
_computing_data_reduction 'Bruker SHELXTL'
_computing_molecular_graphics 'Bruker SHELXTL'
_computing_publication_material 'Bruker SHELXTL'
_computing_structure_refinement 'SHELXL-97 (Sheldrick, 1997)'
_computing_structure_solution 'SHELXS-97 (Sheldrick, 1990)'
_diffrn_ambient_temperature 296(2)
_diffrn_measured_fraction_theta_full 0.991
_diffrn_measured_fraction_theta_max 0.991
_diffrn_measurement_device_type 'CCD area detector'
_diffrn_measurement_method 'phi and omega scans'
_diffrn_radiation_monochromator graphite
_diffrn_radiation_source 'fine-focus sealed tube'
_diffrn_radiation_type MoK\a
_diffrn_radiation_wavelength 0.71073
_diffrn_reflns_av_R_equivalents 0.0902
_diffrn_reflns_av_sigmaI/netI 0.1072
_diffrn_reflns_limit_h_max 17
_diffrn_reflns_limit_h_min -26
_diffrn_reflns_limit_k_max 11
_diffrn_reflns_limit_k_min -11
_diffrn_reflns_limit_l_max 18
_diffrn_reflns_limit_l_min -17
_diffrn_reflns_number 9235
_diffrn_reflns_theta_full 23.40
_diffrn_reflns_theta_max 23.40
_diffrn_reflns_theta_min 1.73
_exptl_absorpt_coefficient_mu 0.688
_exptl_absorpt_correction_T_max 1.000000
_exptl_absorpt_correction_T_min 0.329254
_exptl_absorpt_correction_type SADABS
_exptl_crystal_colour BLACK
_exptl_crystal_density_diffrn 1.415
_exptl_crystal_density_method 'not measured'
_exptl_crystal_description NEEDDLE
_exptl_crystal_F_000 1762
_exptl_crystal_size_max 0.39
_exptl_crystal_size_mid 0.05
_exptl_crystal_size_min 0.03
_refine_diff_density_max 0.784
_refine_diff_density_min -0.693
_refine_diff_density_rms 0.153
_refine_ls_extinction_coef 0.00233(17)
_refine_ls_extinction_expression Fc^*^=kFc[1+0.001xFc^2^\l^3^/sin(2\q)]^-1/4^
_refine_ls_extinction_method SHELXL
_refine_ls_goodness_of_fit_ref 1.144
_refine_ls_hydrogen_treatment mixed
_refine_ls_matrix_type full
_refine_ls_number_parameters 244
_refine_ls_number_reflns 3007
_refine_ls_number_restraints 0
_refine_ls_restrained_S_all 1.144
_refine_ls_R_factor_all 0.2523
_refine_ls_R_factor_gt 0.0871
_refine_ls_shift/su_max 0.000
_refine_ls_shift/su_mean 0.000
_refine_ls_structure_factor_coef Fsqd
_refine_ls_weighting_details 'calc w=1/[\s^2^(Fo^2^)+(0.0283P)^2^+0.0000P] where P=(Fo^2^+2Fc^2^)/3'
_refine_ls_weighting_scheme calc
_refine_ls_wR_factor_gt 0.1765
_refine_ls_wR_factor_ref 0.2065
_reflns_number_gt 985
_reflns_number_total 3007
_reflns_threshold_expression >2sigma(I)
_cod_data_source_file b511637f.txt
_cod_data_source_block Compound_6a_(rg99ct)
_cod_depositor_comments
;
The following automatic conversions were performed:
'_symmetry_cell_setting' value 'Monoclinic' changed to 'monoclinic'
according to '/home/saulius/struct/CIF-dictionaries/cif_core.dic'
dictionary named 'cif_core.dic' version 2.4.1 from 2010-06-29.

Automatic conversion script
Id: cif_fix_enum 1527 2010-12-29 10:47:43Z saulius 
;
_cod_original_sg_symbol_H-M C2/c
_cod_original_formula_sum 'C17.10 H10.20 Cl0.20 Mo N2 O6'
_cod_database_code 7006519

loop_
_symmetry_equiv_pos_as_xyz
'x, y, z'
'-x, y, -z+1/2'
'x+1/2, y+1/2, z'
'-x+1/2, y+1/2, -z+1/2'
'-x, -y, -z'
'x, -y, z-1/2'
'-x+1/2, -y+1/2, -z'
'x+1/2, -y+1/2, z-1/2'

loop_
_atom_site_label
_atom_site_type_symbol
_atom_site_fract_x
_atom_site_fract_y
_atom_site_fract_z
_atom_site_U_iso_or_equiv
_atom_site_adp_type
_atom_site_occupancy
_atom_site_symmetry_multiplicity
_atom_site_calc_flag
_atom_site_refinement_flags
_atom_site_disorder_assembly
_atom_site_disorder_group
Mo1 Mo 0.30955(8) 0.15874(17) 0.23339(9) 0.0644(8) Uani 1 1 d . . .
N1 N 0.3141(6) 0.0070(15) 0.1467(7) 0.056(4) Uani 1 1 d . . .
N2 N 0.3642(6) 0.0040(15) 0.3011(7) 0.057(4) Uani 1 1 d . . .
C1 C 0.3704(10) 0.246(3) 0.2192(14) 0.093(8) Uani 1 1 d . . .
O1 O 0.4061(8) 0.3133(16) 0.2028(13) 0.138(7) Uani 1 1 d . . .
C2 C 0.2659(12) 0.2764(18) 0.1612(13) 0.110(9) Uani 1 1 d . . .
O2 O 0.2396(7) 0.3429(18) 0.1116(9) 0.138(6) Uani 1 1 d . . .
C3 C 0.3071(7) 0.263(2) 0.3126(9) 0.060(6) Uani 1 1 d . . .
O3 O 0.3051(5) 0.3387(14) 0.3675(7) 0.088(4) Uani 1 1 d . . .
C4 C 0.2383(8) 0.0944(17) 0.2552(11) 0.057(6) Uani 1 1 d . . .
O4 O 0.1944(7) 0.0710(14) 0.2702(12) 0.128(6) Uani 1 1 d . . .
C5 C 0.4680(8) 0.015(2) 0.6373(9) 0.064(6) Uani 1 1 d . . .
O5 O 0.4846(6) 0.1181(12) 0.6701(7) 0.076(4) Uani 1 1 d . . .
H5 H 0.5000 0.1257 0.7500 0.5(4) Uiso 1 2 d SR . .
O6 O 0.4739(6) -0.0832(13) 0.6769(7) 0.083(4) Uani 1 1 d . . .
H6 H 0.5000 -0.0614 0.7500 0.100 Uiso 1 2 d SR . .
C11 C 0.2910(7) 0.004(2) 0.0641(10) 0.065(6) Uani 1 1 d . . .
H11 H 0.2719 0.0738 0.0387 0.077 Uiso 1 1 calc R . .
C12 C 0.2951(9) -0.097(2) 0.0189(11) 0.073(7) Uani 1 1 d . . .
H12 H 0.2777 -0.0970 -0.0372 0.088 Uiso 1 1 calc R . .
C13 C 0.3240(11) -0.200(2) 0.0522(16) 0.091(9) Uani 1 1 d . . .
H13 H 0.3283 -0.2690 0.0202 0.109 Uiso 1 1 calc R . .
C14 C 0.3464(8) -0.197(2) 0.1348(12) 0.079(8) Uani 1 1 d . . .
H14 H 0.3637 -0.2679 0.1614 0.095 Uiso 1 1 calc R . .
C15 C 0.3440(9) -0.097(2) 0.1762(10) 0.060(6) Uani 1 1 d . . .
C16 C 0.3688(7) -0.0940(19) 0.2589(10) 0.058(5) Uani 1 1 d . . .
H16 H 0.3889 -0.1633 0.2842 0.069 Uiso 1 1 calc R . .
C17 C 0.3912(7) 0.010(2) 0.3882(9) 0.049(5) Uani 1 1 d . . .
C18 C 0.3906(7) -0.0951(18) 0.4331(10) 0.062(6) Uani 1 1 d . . .
H18 H 0.3751 -0.1699 0.4093 0.075 Uiso 1 1 calc R . .
C19 C 0.4148(8) -0.085(2) 0.5180(10) 0.071(6) Uani 1 1 d . . .
H19 H 0.4121 -0.1518 0.5530 0.085 Uiso 1 1 calc R . .
C20 C 0.4425(8) 0.022(2) 0.5499(11) 0.059(6) Uani 1 1 d . . .
C21 C 0.4414(7) 0.1203(19) 0.5019(10) 0.058(6) Uani 1 1 d . . .
H21 H 0.4580 0.1946 0.5250 0.070 Uiso 1 1 calc R . .
C22 C 0.4169(8) 0.1179(18) 0.4200(10) 0.062(6) Uani 1 1 d . . .
H22 H 0.4177 0.1879 0.3867 0.075 Uiso 1 1 calc R . .
Cl91 Cl 0.585(2) 0.463(9) 0.515(5) 0.18(2) Uiso 0.10 1 d PG . .
C90 C 0.526(4) 0.50(2) 0.436(5) 0.18(2) Uiso 0.10 1 d PG . .
H90A H 0.5185 0.4378 0.3942 0.217 Uiso 0.10 1 d PG . .
H90B H 0.5324 0.5814 0.4103 0.217 Uiso 0.10 1 d PG . .
Cl92 Cl 0.468(2) 0.517(9) 0.484(5) 0.18(2) Uiso 0.10 1 d PG . .

loop_
_atom_site_aniso_label
_atom_site_aniso_U_11
_atom_site_aniso_U_22
_atom_site_aniso_U_33
_atom_site_aniso_U_23
_atom_site_aniso_U_13
_atom_site_aniso_U_12
Mo1 0.0699(14) 0.0679(12) 0.0465(10) 0.0035(12) -0.0062(7) 0.0080(15)
N1 0.037(10) 0.088(13) 0.042(9) 0.028(9) 0.007(7) 0.009(10)
N2 0.062(11) 0.065(11) 0.033(9) -0.006(8) -0.010(7) 0.010(10)
C1 0.050(17) 0.12(2) 0.104(18) 0.020(17) 0.017(14) 0.013(16)
O1 0.109(16) 0.099(16) 0.209(19) -0.003(13) 0.043(14) -0.001(12)
C2 0.18(3) 0.030(13) 0.087(17) -0.007(12) -0.033(17) 0.008(17)
O2 0.142(15) 0.137(16) 0.104(12) 0.016(12) -0.040(10) 0.032(15)
C3 0.063(14) 0.107(17) 0.015(9) 0.002(10) 0.015(9) 0.022(13)
O3 0.091(10) 0.104(11) 0.062(8) 0.011(9) 0.004(7) 0.032(11)
C4 0.031(14) 0.067(13) 0.072(12) -0.013(10) 0.007(10) 0.033(11)
O4 0.041(10) 0.152(14) 0.196(15) -0.028(14) 0.034(10) -0.012(12)
C5 0.064(14) 0.11(2) 0.010(11) -0.010(12) -0.006(9) -0.024(16)
O5 0.091(10) 0.085(12) 0.038(7) -0.009(7) -0.018(6) -0.004(9)
O6 0.097(11) 0.107(11) 0.031(7) 0.014(7) -0.014(7) -0.019(10)
C11 0.059(14) 0.096(17) 0.032(11) 0.011(12) -0.004(10) -0.025(13)
C12 0.105(19) 0.079(17) 0.038(12) -0.038(14) 0.019(12) -0.040(16)
C13 0.13(3) 0.034(15) 0.12(2) -0.027(14) 0.06(2) -0.026(16)
C14 0.082(16) 0.10(2) 0.043(13) -0.023(13) -0.011(12) 0.000(14)
C15 0.082(16) 0.061(14) 0.031(12) -0.018(11) -0.002(11) 0.016(13)
C16 0.054(13) 0.066(14) 0.049(12) -0.012(11) 0.002(10) 0.015(11)
C17 0.045(13) 0.069(15) 0.031(11) 0.006(11) 0.004(9) 0.020(12)
C18 0.060(14) 0.081(15) 0.037(11) 0.018(10) -0.008(9) -0.013(12)
C19 0.074(16) 0.087(17) 0.045(12) 0.023(12) 0.002(11) 0.017(14)
C20 0.065(15) 0.045(14) 0.057(14) 0.002(12) -0.002(11) 0.005(12)
C21 0.046(12) 0.077(18) 0.044(11) -0.013(12) -0.005(9) -0.009(12)
C22 0.067(14) 0.073(16) 0.040(11) -0.007(10) -0.005(9) 0.002(13)

loop_
_atom_type_symbol
_atom_type_description
_atom_type_scat_dispersion_real
_atom_type_scat_dispersion_imag
_atom_type_scat_source
C C 0.0033 0.0016 'International Tables Vol C Tables 4.2.6.8 and 6.1.1.4'
H H 0.0000 0.0000 'International Tables Vol C Tables 4.2.6.8 and 6.1.1.4'
N N 0.0061 0.0033 'International Tables Vol C Tables 4.2.6.8 and 6.1.1.4'
O O 0.0106 0.0060 'International Tables Vol C Tables 4.2.6.8 and 6.1.1.4'
Mo Mo -1.6832 0.6857 'International Tables Vol C Tables 4.2.6.8 and 6.1.1.4'
Cl Cl 0.1484 0.1585 'International Tables Vol C Tables 4.2.6.8 and 6.1.1.4'

loop_
_geom_angle_atom_site_label_1
_geom_angle_atom_site_label_2
_geom_angle_atom_site_label_3
_geom_angle
_geom_angle_site_symmetry_1
_geom_angle_site_symmetry_3
_geom_angle_publ_flag
C3 Mo1 C1 86.2(10) . . ?
C3 Mo1 C2 87.0(8) . . ?
C1 Mo1 C2 86.1(11) . . ?
C3 Mo1 C4 84.6(8) . . ?
C1 Mo1 C4 169.0(9) . . ?
C2 Mo1 C4 87.6(10) . . ?
C3 Mo1 N1 172.0(7) . . ?
C1 Mo1 N1 97.9(9) . . ?
C2 Mo1 N1 100.2(7) . . ?
C4 Mo1 N1 92.1(6) . . ?
C3 Mo1 N2 101.9(6) . . ?
C1 Mo1 N2 92.2(8) . . ?
C2 Mo1 N2 170.8(8) . . ?
C4 Mo1 N2 95.5(6) . . ?
N1 Mo1 N2 71.1(5) . . ?
C15 N1 C11 114.2(16) . . ?
C15 N1 Mo1 117.9(11) . . ?
C11 N1 Mo1 127.9(15) . . ?
C16 N2 C17 120.6(16) . . ?
C16 N2 Mo1 116.1(11) . . ?
C17 N2 Mo1 123.3(12) . . ?
O1 C1 Mo1 172(2) . . ?
O2 C2 Mo1 175(2) . . ?
O3 C3 Mo1 178.6(16) . . ?
O4 C4 Mo1 171.8(17) . . ?
O6 C5 O5 121.9(15) . . ?
O6 C5 C20 124(2) . . ?
O5 C5 C20 114(2) . . ?
C12 C11 N1 121.7(19) . . ?
C11 C12 C13 121.4(19) . . ?
C12 C13 C14 116.8(19) . . ?
C15 C14 C13 120(2) . . ?
C14 C15 N1 125.0(16) . . ?
C14 C15 C16 120(2) . . ?
N1 C15 C16 115.2(18) . . ?
N2 C16 C15 119.6(19) . . ?
C18 C17 C22 123.4(15) . . ?
C18 C17 N2 117.0(18) . . ?
C22 C17 N2 119.6(17) . . ?
C17 C18 C19 115.8(18) . . ?
C20 C19 C18 120.9(18) . . ?
C21 C20 C19 119.2(17) . . ?
C21 C20 C5 126(2) . . ?
C19 C20 C5 114(2) . . ?
C20 C21 C22 122.5(18) . . ?
C17 C22 C21 117.8(18) . . ?
Cl92 Cl91 C90 48(6) 5_666 . ?
Cl92 C90 Cl91 47(4) 5_666 . ?
Cl92 C90 Cl92 60(4) 5_666 . ?
Cl91 C90 Cl92 106.8 . . ?
Cl91 Cl92 C90 85(6) 5_666 5_666 ?
Cl91 Cl92 Cl92 159(10) 5_666 5_666 ?
C90 Cl92 Cl92 75(6) 5_666 5_666 ?
Cl91 Cl92 C90 155(6) 5_666 . ?
C90 Cl92 C90 120(5) 5_666 . ?
Cl92 Cl92 C90 46(4) 5_666 . ?

loop_
_geom_bond_atom_site_label_1
_geom_bond_atom_site_label_2
_geom_bond_distance
_geom_bond_site_symmetry_2
_geom_bond_publ_flag
Mo1 C3 1.729(19) . ?
Mo1 C1 1.80(3) . ?
Mo1 C2 1.89(2) . ?
Mo1 C4 1.96(2) . ?
Mo1 N1 2.180(15) . ?
Mo1 N2 2.250(14) . ?
N1 C15 1.35(2) . ?
N1 C11 1.358(17) . ?
N2 C16 1.274(18) . ?
N2 C17 1.448(18) . ?
C1 O1 1.20(2) . ?
C2 O2 1.16(2) . ?
C3 O3 1.224(18) . ?
C4 O4 1.168(19) . ?
C5 O6 1.22(2) . ?
C5 O5 1.25(2) . ?
C5 C20 1.44(2) . ?
C11 C12 1.32(2) . ?
C12 C13 1.35(2) . ?
C13 C14 1.36(3) . ?
C14 C15 1.27(2) . ?
C15 C16 1.37(2) . ?
C17 C18 1.35(2) . ?
C17 C22 1.35(2) . ?
C18 C19 1.40(2) . ?
C19 C20 1.36(2) . ?
C20 C21 1.31(2) . ?
C21 C22 1.35(2) . ?
Cl91 Cl92 1.30(10) 5_666 ?
Cl91 C90 1.7612 . ?
C90 Cl92 1.32(12) 5_666 ?
C90 Cl92 1.7689 . ?
Cl92 Cl91 1.30(10) 5_666 ?
Cl92 C90 1.32(16) 5_666 ?
Cl92 Cl92 1.58(10) 5_666 ?
